data_1528348
loop_
_publ_author_name
'Belokoneva, E.L.'

_publ_section_title
;
 Prediction of the structures in the family of La (I O3)3 iodates based on
 topology and symmetry analysis within the OD theory
;
_journal_name_full Kristallografiya
_journal_page_first 431
_journal_page_last 436
_journal_volume 53
_journal_year 2008
_chemical_formula_sum 'I3 La O9'
_chemical_name_systematic 'La (I O3)3'
_space_group_IT_number 9
_symmetry_space_group_name_Hall 'B -2b'
_symmetry_space_group_name_H-M 'B 1 1 b'
_cell_angle_alpha 90
_cell_angle_beta 90
_cell_angle_gamma 101.86
_cell_formula_units_Z 12
_cell_length_a 12.549
_cell_length_b 27.84
_cell_length_c 7.091
_cell_volume 2424.457
_citation_journal_id_ASTM KRISAJ
_cod_data_source_file Belokoneva_KRISAJ_2008_1503.cif
_cod_data_source_block I3La1O9
_cod_original_sg_symbol_Hall 'C -2yc (-x,z,y)'
_cod_original_formula_sum 'I3 La1 O9'
_cod_database_code 1528348

loop_
_symmetry_equiv_pos_as_xyz
x,y,z
x,y+1/2,-z
x+1/2,y,z+1/2
x+1/2,y+1/2,-z+1/2

loop_
_atom_site_label
_atom_site_type_symbol
_atom_site_fract_x
_atom_site_fract_y
_atom_site_fract_z
_atom_site_occupancy
_atom_site_U_iso_or_equiv
O4 O-2 0.154 0.2729 0.312 1 0.0
La3 La+3 0.4256 0.1268 0.6294 1 0.0
O6 O-2 0.149 0.3116 0.67 1 0.0
O27 O-2 0.407 0.3772 0.631 1 0.0
O8 O-2 0.063 0.0513 0.605 1 0.0
O25 O-2 0.272 0.0691 0.499 1 0.0
I2 I+5 0.3459 0.02777 0.4036 1 0.0
O17 O-2 0.018 0.0632 0.019 1 0.0
I3 I+5 0.2512 0.15048 0.1111 1 0.0
I5 I+5 0.0567 0.28955 0.4745 1 0.0
La1 La+3 0.2325 0.4048 0.6174 1 0.0
O18 O-2 0.041 0.148 0.401 1 0.0
O26 O-2 0.281 0.3909 0.29 1 0.0
La2 La+3 0.1773 0.26476 -0.0318 1 0.0
O16 O-2 0.041 0.3985 0.81 1 0.0
O9 O-2 0.088 0.2144 0.679 1 0.0
O10 O-2 0.027 0.3124 0.018 1 0.0
I7 I+5 0.3547 0.24242 0.5149 1 0.0
O21 O-2 0.479 0.2182 0.542 1 0.0
O22 O-2 0.218 0.0439 0.105 1 0.0
O12 O-2 0.44 0.1313 0.248 1 0.0
O1 O-2 0.369 0.3157 0.137 1 0.0
O7 O-2 0.247 0.3628 0.933 1 0.0
O13 O-2 0.381 0.0404 0.854 1 0.0
I6 I+5 0.0434 0.3798 0.06 1 0.0
O14 O-2 0.306 0.4602 0.9 1 0.0
O15 O-2 0.317 0.2142 0.134 1 0.0
O24 O-2 0.303 0.1364 0.881 1 0.0
O20 O-2 0.136 0.4733 0.537 1 0.0
I4 I+5 0.1783 0.02316 0.6313 1 0.0
O3 O-2 0.359 0.4792 0.482 1 0.0
O19 O-2 0.124 0.1648 0.019 1 0.0
O2 O-2 0.061 0.3531 0.407 1 0.0
O5 O-2 0.275 0.1793 0.52 1 0.0
I1 I+5 0 0 0.0913 1 0.0
I9 I+5 0.3628 0.37821 0.0923 1 0.0
O23 O-2 0.333 0.2578 0.755 1 0.0
I8 I+5 0.0751 0.14985 0.6465 1 0.0
O11 O-2 0.056 0.4741 0.107 1 0.0
